data_7108947
loop_
_publ_author_name
'Hiroaki Shoji'
'Seiya Kobatake'

_publ_section_title
;
 Thermal bleaching reactions of photochromic diarylethenes with
 thiophene-S,S-dioxide for a light-starting irreversible thermosensor
;
_journal_name_full Chem.Commun.
_journal_page_first 2362
_journal_paper_doi 10.1039/c3cc00053b
_journal_volume 49
_journal_year 2013
_chemical_formula_moiety 'C31 H26 F6 S'
_chemical_formula_sum 'C31 H26 F6 S'
_chemical_formula_weight 544.59
_chemical_name_systematic
;
?
;
_space_group_IT_number 2
_symmetry_cell_setting triclinic
_symmetry_space_group_name_Hall '-P 1'
_symmetry_space_group_name_H-M 'P -1'
_atom_sites_solution_hydrogens geom
_atom_sites_solution_primary direct
_atom_sites_solution_secondary difmap
_audit_creation_method SHELXL-97
_cell_angle_alpha 96.222(4)
_cell_angle_beta 107.826(3)
_cell_angle_gamma 108.034(3)
_cell_formula_units_Z 2
_cell_length_a 9.6357(10)
_cell_length_b 11.1807(14)
_cell_length_c 13.5907(18)
_cell_measurement_reflns_used 10280
_cell_measurement_temperature 123(2)
_cell_measurement_theta_max 27.48
_cell_measurement_theta_min 3.18
_cell_volume 1291.6(3)
_computing_cell_refinement PROCESS-AUTO
_computing_data_collection PROCESS-AUTO
_computing_data_reduction CrystalStructure
_computing_molecular_graphics ORTEP-3
_computing_publication_material 'CrystalStructure 3.6.0'
_computing_structure_refinement 'SHELXL-97 (Sheldrick, 1997)'
_computing_structure_solution 'SHELXS-97 (Sheldrick, 1990)'
_diffrn_ambient_temperature 123(2)
_diffrn_detector_area_resol_mean 10.00
_diffrn_measured_fraction_theta_full 0.944
_diffrn_measured_fraction_theta_max 0.944
_diffrn_measurement_device_type 'Rigaku RAXIS-RAPID'
_diffrn_measurement_method \w
_diffrn_radiation_monochromator graphite
_diffrn_radiation_source 'fine-focus sealed tube'
_diffrn_radiation_type MoK\a
_diffrn_radiation_wavelength 0.71075
_diffrn_reflns_av_R_equivalents 0.1154
_diffrn_reflns_av_sigmaI/netI 0.0982
_diffrn_reflns_limit_h_max 12
_diffrn_reflns_limit_h_min -11
_diffrn_reflns_limit_k_max 14
_diffrn_reflns_limit_k_min -14
_diffrn_reflns_limit_l_max 17
_diffrn_reflns_limit_l_min -17
_diffrn_reflns_number 11484
_diffrn_reflns_theta_full 27.48
_diffrn_reflns_theta_max 27.48
_diffrn_reflns_theta_min 3.18
_exptl_absorpt_coefficient_mu 0.188
_exptl_absorpt_correction_type none
_exptl_crystal_colour colorless
_exptl_crystal_density_diffrn 1.400
_exptl_crystal_density_method 'not measured'
_exptl_crystal_description platelet
_exptl_crystal_F_000 564
_exptl_crystal_size_max 0.50
_exptl_crystal_size_mid 0.30
_exptl_crystal_size_min 0.10
_refine_diff_density_max 0.465
_refine_diff_density_min -0.451
_refine_diff_density_rms 0.102
_refine_ls_extinction_method none
_refine_ls_goodness_of_fit_ref 1.069
_refine_ls_hydrogen_treatment refall
_refine_ls_matrix_type full
_refine_ls_number_parameters 348
_refine_ls_number_reflns 5599
_refine_ls_number_restraints 0
_refine_ls_restrained_S_all 1.069
_refine_ls_R_factor_all 0.1325
_refine_ls_R_factor_gt 0.0882
_refine_ls_shift/su_max 0.000
_refine_ls_shift/su_mean 0.000
_refine_ls_structure_factor_coef Fsqd
_refine_ls_weighting_details 'calc w=1/[\s^2^(Fo^2^)+(0.1143P)^2^+3.9653P] where P=(Fo^2^+2Fc^2^)/3'
_refine_ls_weighting_scheme calc
_refine_ls_wR_factor_gt 0.2434
_refine_ls_wR_factor_ref 0.2766
_reflns_number_gt 3682
_reflns_number_total 5599
_reflns_threshold_expression >2sigma(I)
_cod_data_source_file c3cc00053b.txt
_cod_data_source_block shelxl
_cod_database_code 7108947

loop_
_symmetry_equiv_pos_as_xyz
'x, y, z'
'-x, -y, -z'

loop_
_atom_site_label
_atom_site_type_symbol
_atom_site_fract_x
_atom_site_fract_y
_atom_site_fract_z
_atom_site_U_iso_or_equiv
_atom_site_adp_type
_atom_site_occupancy
_atom_site_symmetry_multiplicity
_atom_site_calc_flag
_atom_site_refinement_flags
S1 S 0.76156(15) 0.65590(11) 1.05172(9) 0.0303(3) Uani 1 1 d .
F1 F 0.3707(4) 0.5476(3) 0.5394(2) 0.0426(8) Uani 1 1 d .
F2 F 0.1635(4) 0.5121(3) 0.5810(2) 0.0418(8) Uani 1 1 d .
F3 F 0.2654(4) 0.2976(3) 0.4979(2) 0.0483(9) Uani 1 1 d .
F4 F 0.1516(4) 0.2890(3) 0.6141(3) 0.0473(8) Uani 1 1 d .
F5 F 0.5350(4) 0.3399(3) 0.6413(3) 0.0492(9) Uani 1 1 d .
F6 F 0.3892(4) 0.2429(3) 0.7234(2) 0.0476(9) Uani 1 1 d .
C1 C 0.7833(6) 0.9388(5) 0.9848(4) 0.0354(11) Uani 1 1 d .
H1A H 0.8426 0.9002 1.0352 0.053 Uiso 1 1 calc R
H1B H 0.8048 1.0278 1.0188 0.053 Uiso 1 1 calc R
H1C H 0.8145 0.9387 0.9226 0.053 Uiso 1 1 calc R
C2 C 0.5509(7) 0.8577(5) 1.0446(4) 0.0374(12) Uani 1 1 d .
H2A H 0.4370 0.8140 1.0192 0.056 Uiso 1 1 calc R
H2B H 0.5795 0.9465 1.0825 0.056 Uiso 1 1 calc R
H2C H 0.6010 0.8115 1.0926 0.056 Uiso 1 1 calc R
C3 C 0.6058(6) 0.8594(4) 0.9496(4) 0.0299(10) Uani 1 1 d .
H3 H 0.5496 0.9048 0.9018 0.036 Uiso 1 1 calc R
C4 C 0.5598(5) 0.7230(4) 0.8851(4) 0.0255(9) Uani 1 1 d .
C5 C 0.4481(6) 0.6835(4) 0.7807(4) 0.0274(10) Uani 1 1 d .
C6 C 0.3603(6) 0.7623(4) 0.7276(4) 0.0289(10) Uani 1 1 d .
H6 H 0.2520 0.7343 0.7169 0.035 Uiso 1 1 calc R
C7 C 0.4181(6) 0.8683(4) 0.6934(4) 0.0280(10) Uani 1 1 d .
C8 C 0.5878(6) 0.9310(4) 0.7121(4) 0.0285(10) Uani 1 1 d .
C9 C 0.6761(6) 0.8619(5) 0.6863(4) 0.0296(10) Uani 1 1 d .
H9 H 0.6274 0.7720 0.6552 0.036 Uiso 1 1 calc R
C10 C 0.8356(6) 0.9245(5) 0.7062(4) 0.0359(11) Uani 1 1 d .
H10 H 0.8942 0.8767 0.6888 0.043 Uiso 1 1 calc R
C11 C 0.9080(6) 1.0551(5) 0.7508(4) 0.0346(11) Uani 1 1 d .
H11 H 1.0161 1.0973 0.7638 0.042 Uiso 1 1 calc R
C12 C 0.8208(6) 1.1250(5) 0.7767(4) 0.0329(11) Uani 1 1 d .
H12 H 0.8703 1.2149 0.8075 0.039 Uiso 1 1 calc R
C13 C 0.6641(6) 1.0643(5) 0.7579(4) 0.0326(11) Uani 1 1 d .
H13 H 0.6067 1.1129 0.7760 0.039 Uiso 1 1 calc R
C14 C 0.2855(9) 0.8787(8) 0.5083(5) 0.0588(18) Uani 1 1 d .
H14A H 0.3866 0.8906 0.5007 0.088 Uiso 1 1 calc R
H14B H 0.2336 0.9275 0.4644 0.088 Uiso 1 1 calc R
H14C H 0.2197 0.7868 0.4853 0.088 Uiso 1 1 calc R
C15 C 0.1578(7) 0.9033(6) 0.6403(5) 0.0475(14) Uani 1 1 d .
H15A H 0.0940 0.8110 0.6154 0.071 Uiso 1 1 calc R
H15B H 0.1023 0.9525 0.5998 0.071 Uiso 1 1 calc R
H15C H 0.1769 0.9306 0.7157 0.071 Uiso 1 1 calc R
C16 C 0.3116(6) 0.9274(5) 0.6247(4) 0.0371(12) Uani 1 1 d .
H16 H 0.3688 1.0229 0.6434 0.045 Uiso 1 1 calc R
C17 C 0.4114(6) 0.5574(4) 0.7221(4) 0.0288(10) Uani 1 1 d .
C18 C 0.3068(6) 0.4981(5) 0.6085(4) 0.0304(10) Uani 1 1 d .
C19 C 0.2838(6) 0.3533(5) 0.5963(4) 0.0353(11) Uani 1 1 d .
C20 C 0.4283(6) 0.3494(5) 0.6830(4) 0.0348(11) Uani 1 1 d .
C21 C 0.4819(5) 0.4734(4) 0.7623(4) 0.0267(9) Uani 1 1 d .
C22 C 0.6273(6) 0.6331(5) 0.9251(4) 0.0297(10) Uani 1 1 d .
C23 C 0.5929(6) 0.5098(4) 0.8654(4) 0.0276(10) Uani 1 1 d .
C24 C 0.6790(6) 0.4388(4) 0.9214(4) 0.0294(10) Uani 1 1 d .
H24 H 0.6701 0.3548 0.8912 0.035 Uiso 1 1 calc R
C25 C 0.7762(6) 0.5045(4) 1.0235(4) 0.0304(10) Uani 1 1 d .
C26 C 0.8825(6) 0.4631(5) 1.1024(4) 0.0306(10) Uani 1 1 d .
C27 C 0.9234(6) 0.3577(5) 1.0731(4) 0.0352(11) Uani 1 1 d .
H27 H 0.8789 0.3112 1.0013 0.042 Uiso 1 1 calc R
C28 C 1.0263(6) 0.3210(5) 1.1465(4) 0.0373(12) Uani 1 1 d .
H28 H 1.0488 0.2474 1.1257 0.045 Uiso 1 1 calc R
C29 C 1.0982(7) 0.3911(5) 1.2516(4) 0.0401(12) Uani 1 1 d .
H29 H 1.1737 0.3685 1.3015 0.048 Uiso 1 1 calc R
C30 C 1.0577(7) 0.4943(5) 1.2821(4) 0.0390(12) Uani 1 1 d .
H30 H 1.1032 0.5405 1.3540 0.047 Uiso 1 1 calc R
C31 C 0.9518(6) 0.5308(5) 1.2087(4) 0.0329(11) Uani 1 1 d .
H31 H 0.9261 0.6021 1.2307 0.040 Uiso 1 1 calc R

loop_
_atom_site_aniso_label
_atom_site_aniso_U_11
_atom_site_aniso_U_22
_atom_site_aniso_U_33
_atom_site_aniso_U_23
_atom_site_aniso_U_13
_atom_site_aniso_U_12
S1 0.0360(7) 0.0247(6) 0.0248(6) 0.0033(4) 0.0060(5) 0.0094(5)
F1 0.051(2) 0.0436(18) 0.0280(15) 0.0104(13) 0.0143(13) 0.0096(14)
F2 0.0355(17) 0.0382(17) 0.0395(17) -0.0009(13) 0.0026(13) 0.0111(13)
F3 0.067(2) 0.0438(18) 0.0265(16) -0.0050(13) 0.0067(15) 0.0242(16)
F4 0.0391(19) 0.0350(17) 0.053(2) 0.0048(14) 0.0114(15) 0.0014(13)
F5 0.050(2) 0.052(2) 0.0423(18) -0.0050(15) 0.0147(15) 0.0213(16)
F6 0.070(2) 0.0241(14) 0.0365(17) 0.0059(13) 0.0091(15) 0.0113(14)
C1 0.040(3) 0.026(2) 0.034(3) 0.005(2) 0.011(2) 0.007(2)
C2 0.048(3) 0.034(3) 0.034(3) 0.007(2) 0.018(2) 0.017(2)
C3 0.037(3) 0.023(2) 0.025(2) 0.0048(18) 0.0091(19) 0.0080(19)
C4 0.025(2) 0.024(2) 0.025(2) 0.0032(17) 0.0076(17) 0.0079(17)
C5 0.033(3) 0.023(2) 0.026(2) 0.0059(18) 0.0128(19) 0.0071(18)
C6 0.032(3) 0.028(2) 0.027(2) 0.0068(18) 0.0107(19) 0.0101(19)
C7 0.032(3) 0.025(2) 0.026(2) 0.0039(18) 0.0091(19) 0.0106(18)
C8 0.035(3) 0.023(2) 0.026(2) 0.0042(18) 0.0124(19) 0.0070(18)
C9 0.031(3) 0.026(2) 0.029(2) 0.0041(18) 0.0105(19) 0.0083(18)
C10 0.039(3) 0.031(2) 0.039(3) 0.006(2) 0.018(2) 0.012(2)
C11 0.030(3) 0.034(3) 0.028(2) 0.005(2) 0.007(2) 0.001(2)
C12 0.037(3) 0.024(2) 0.030(2) 0.0009(18) 0.013(2) 0.0017(19)
C13 0.041(3) 0.025(2) 0.030(2) 0.0059(19) 0.014(2) 0.010(2)
C14 0.073(5) 0.083(5) 0.035(3) 0.027(3) 0.019(3) 0.043(4)
C15 0.044(3) 0.055(4) 0.051(4) 0.019(3) 0.017(3) 0.028(3)
C16 0.038(3) 0.031(3) 0.041(3) 0.011(2) 0.011(2) 0.012(2)
C17 0.037(3) 0.026(2) 0.022(2) 0.0070(18) 0.0108(19) 0.0091(19)
C18 0.031(3) 0.031(2) 0.025(2) 0.0048(19) 0.0044(19) 0.0112(19)
C19 0.041(3) 0.031(3) 0.026(2) -0.0017(19) 0.008(2) 0.007(2)
C20 0.045(3) 0.026(2) 0.028(2) 0.0028(19) 0.012(2) 0.009(2)
C21 0.023(2) 0.025(2) 0.024(2) 0.0029(17) 0.0037(17) 0.0047(17)
C22 0.033(3) 0.029(2) 0.023(2) 0.0044(18) 0.0089(19) 0.0065(19)
C23 0.031(3) 0.023(2) 0.024(2) 0.0053(17) 0.0072(18) 0.0070(18)
C24 0.029(3) 0.025(2) 0.030(2) 0.0051(18) 0.0076(19) 0.0064(18)
C25 0.036(3) 0.024(2) 0.027(2) 0.0041(18) 0.011(2) 0.0065(19)
C26 0.033(3) 0.026(2) 0.029(2) 0.0065(19) 0.0094(19) 0.0066(19)
C27 0.043(3) 0.031(2) 0.030(3) 0.006(2) 0.013(2) 0.012(2)
C28 0.035(3) 0.033(3) 0.043(3) 0.011(2) 0.012(2) 0.013(2)
C29 0.041(3) 0.036(3) 0.039(3) 0.015(2) 0.008(2) 0.012(2)
C30 0.040(3) 0.038(3) 0.031(3) 0.007(2) 0.005(2) 0.012(2)
C31 0.040(3) 0.026(2) 0.027(2) 0.0032(18) 0.009(2) 0.008(2)

loop_
_atom_type_symbol
_atom_type_description
_atom_type_scat_dispersion_real
_atom_type_scat_dispersion_imag
_atom_type_scat_source
C C 0.0033 0.0016 'International Tables Vol C Tables 4.2.6.8 and 6.1.1.4'
H H 0.0000 0.0000 'International Tables Vol C Tables 4.2.6.8 and 6.1.1.4'
F F 0.0171 0.0103 'International Tables Vol C Tables 4.2.6.8 and 6.1.1.4'
S S 0.1246 0.1234 'International Tables Vol C Tables 4.2.6.8 and 6.1.1.4'

loop_
_geom_angle_atom_site_label_1
_geom_angle_atom_site_label_2
_geom_angle_atom_site_label_3
_geom_angle
C22 S1 C25 93.0(2)
C4 C3 C2 111.9(4)
C4 C3 C1 112.6(4)
C2 C3 C1 111.4(4)
C5 C4 C22 117.7(4)
C5 C4 C3 119.5(4)
C22 C4 C3 122.7(4)
C4 C5 C17 118.0(4)
C4 C5 C6 125.2(4)
C17 C5 C6 116.8(4)
C7 C6 C5 126.9(4)
C6 C7 C8 123.1(4)
C6 C7 C16 121.7(4)
C8 C7 C16 115.0(4)
C9 C8 C13 118.2(5)
C9 C8 C7 122.5(4)
C13 C8 C7 119.4(4)
C10 C9 C8 120.5(4)
C11 C10 C9 120.5(5)
C10 C11 C12 119.5(5)
C13 C12 C11 120.5(4)
C12 C13 C8 120.9(5)
C15 C16 C7 114.8(4)
C15 C16 C14 110.8(5)
C7 C16 C14 108.6(5)
C21 C17 C5 122.9(4)
C21 C17 C18 109.3(4)
C5 C17 C18 127.6(4)
F1 C18 F2 105.4(4)
F1 C18 C17 112.9(4)
F2 C18 C17 114.6(4)
F1 C18 C19 110.1(4)
F2 C18 C19 109.9(4)
C17 C18 C19 104.1(4)
F3 C19 F4 106.9(4)
F3 C19 C20 113.3(4)
F4 C19 C20 109.9(4)
F3 C19 C18 112.3(4)
F4 C19 C18 109.3(4)
C20 C19 C18 105.0(4)
F5 C20 F6 106.2(4)
F5 C20 C21 113.6(4)
F6 C20 C21 113.3(4)
F5 C20 C19 110.1(4)
F6 C20 C19 110.6(4)
C21 C20 C19 103.0(4)
C17 C21 C23 120.5(4)
C17 C21 C20 112.3(4)
C23 C21 C20 127.2(4)
C23 C22 C4 123.7(4)
C23 C22 S1 109.6(4)
C4 C22 S1 126.7(4)
C21 C23 C22 117.2(4)
C21 C23 C24 129.3(4)
C22 C23 C24 113.5(4)
C25 C24 C23 113.3(4)
C24 C25 C26 128.3(5)
C24 C25 S1 110.6(4)
C26 C25 S1 121.1(4)
C31 C26 C27 118.0(5)
C31 C26 C25 120.8(5)
C27 C26 C25 121.1(5)
C28 C27 C26 121.1(5)
C27 C28 C29 120.5(5)
C30 C29 C28 119.1(5)
C31 C30 C29 120.8(5)
C30 C31 C26 120.5(5)

loop_
_geom_bond_atom_site_label_1
_geom_bond_atom_site_label_2
_geom_bond_distance
S1 C22 1.743(5)
S1 C25 1.753(5)
F1 C18 1.349(6)
F2 C18 1.379(6)
F3 C19 1.347(6)
F4 C19 1.363(6)
F5 C20 1.342(6)
F6 C20 1.361(6)
C1 C3 1.553(7)
C2 C3 1.537(7)
C3 C4 1.531(6)
C4 C5 1.415(6)
C4 C22 1.427(7)
C5 C17 1.422(6)
C5 C6 1.496(6)
C6 C7 1.341(6)
C7 C8 1.492(7)
C7 C16 1.526(7)
C8 C9 1.405(7)
C8 C13 1.411(6)
C9 C10 1.401(7)
C10 C11 1.380(7)
C11 C12 1.404(8)
C12 C13 1.377(7)
C14 C16 1.533(8)
C15 C16 1.508(8)
C17 C21 1.385(6)
C17 C18 1.500(6)
C18 C19 1.547(7)
C19 C20 1.541(7)
C20 C21 1.498(7)
C21 C23 1.401(6)
C22 C23 1.406(7)
C23 C24 1.432(7)
C24 C25 1.378(7)
C25 C26 1.463(7)
C26 C31 1.402(7)
C26 C27 1.409(7)
C27 C28 1.372(7)
C28 C29 1.396(8)
C29 C30 1.389(8)
C30 C31 1.387(7)

loop_
_geom_torsion_atom_site_label_1
_geom_torsion_atom_site_label_2
_geom_torsion_atom_site_label_3
_geom_torsion_atom_site_label_4
_geom_torsion
C2 C3 C4 C5 112.7(5)
C1 C3 C4 C5 -120.9(5)
C2 C3 C4 C22 -68.4(6)
C1 C3 C4 C22 57.9(6)
C22 C4 C5 C17 -0.5(7)
C3 C4 C5 C17 178.3(4)
C22 C4 C5 C6 177.1(4)
C3 C4 C5 C6 -4.0(7)
C4 C5 C6 C7 71.1(7)
C17 C5 C6 C7 -111.2(6)
C5 C6 C7 C8 -5.2(8)
C5 C6 C7 C16 169.9(5)
C6 C7 C8 C9 51.8(7)
C16 C7 C8 C9 -123.7(5)
C6 C7 C8 C13 -127.8(5)
C16 C7 C8 C13 56.7(6)
C13 C8 C9 C10 0.2(7)
C7 C8 C9 C10 -179.4(4)
C8 C9 C10 C11 -0.4(8)
C9 C10 C11 C12 0.3(8)
C10 C11 C12 C13 -0.1(8)
C11 C12 C13 C8 -0.1(7)
C9 C8 C13 C12 0.0(7)
C7 C8 C13 C12 179.6(4)
C6 C7 C16 C15 27.6(7)
C8 C7 C16 C15 -156.9(5)
C6 C7 C16 C14 -97.0(6)
C8 C7 C16 C14 78.5(6)
C4 C5 C17 C21 -1.1(7)
C6 C5 C17 C21 -178.9(4)
C4 C5 C17 C18 -175.1(5)
C6 C5 C17 C18 7.1(7)
C21 C17 C18 F1 -102.4(5)
C5 C17 C18 F1 72.4(6)
C21 C17 C18 F2 137.0(4)
C5 C17 C18 F2 -48.3(7)
C21 C17 C18 C19 17.0(5)
C5 C17 C18 C19 -168.3(5)
F1 C18 C19 F3 -27.0(6)
F2 C18 C19 F3 88.6(5)
C17 C18 C19 F3 -148.3(4)
F1 C18 C19 F4 -145.6(4)
F2 C18 C19 F4 -29.9(5)
C17 C18 C19 F4 93.2(5)
F1 C18 C19 C20 96.6(4)
F2 C18 C19 C20 -147.8(4)
C17 C18 C19 C20 -24.7(5)
F3 C19 C20 F5 24.6(6)
F4 C19 C20 F5 144.1(4)
C18 C19 C20 F5 -98.4(5)
F3 C19 C20 F6 -92.5(5)
F4 C19 C20 F6 27.0(6)
C18 C19 C20 F6 144.5(4)
F3 C19 C20 C21 146.1(4)
F4 C19 C20 C21 -94.4(4)
C18 C19 C20 C21 23.1(5)
C5 C17 C21 C23 1.0(7)
C18 C17 C21 C23 176.1(4)
C5 C17 C21 C20 -177.2(4)
C18 C17 C21 C20 -2.2(6)
F5 C20 C21 C17 105.5(5)
F6 C20 C21 C17 -133.1(5)
C19 C20 C21 C17 -13.5(5)
F5 C20 C21 C23 -72.6(6)
F6 C20 C21 C23 48.8(7)
C19 C20 C21 C23 168.3(5)
C5 C4 C22 C23 2.2(7)
C3 C4 C22 C23 -176.6(5)
C5 C4 C22 S1 -177.7(4)
C3 C4 C22 S1 3.5(7)
C25 S1 C22 C23 1.8(4)
C25 S1 C22 C4 -178.2(5)
C17 C21 C23 C22 0.6(7)
C20 C21 C23 C22 178.6(5)
C17 C21 C23 C24 -179.7(5)
C20 C21 C23 C24 -1.7(9)
C4 C22 C23 C21 -2.2(7)
S1 C22 C23 C21 177.7(4)
C4 C22 C23 C24 178.0(5)
S1 C22 C23 C24 -2.1(5)
C21 C23 C24 C25 -178.5(5)
C22 C23 C24 C25 1.3(6)
C23 C24 C25 C26 -178.8(5)
C23 C24 C25 S1 0.2(5)
C22 S1 C25 C24 -1.2(4)
C22 S1 C25 C26 177.9(4)
C24 C25 C26 C31 -168.1(5)
S1 C25 C26 C31 12.9(7)
C24 C25 C26 C27 14.5(8)
S1 C25 C26 C27 -164.4(4)
C31 C26 C27 C28 0.8(8)
C25 C26 C27 C28 178.2(5)
C26 C27 C28 C29 -2.7(8)
C27 C28 C29 C30 3.4(8)
C28 C29 C30 C31 -2.4(9)
C29 C30 C31 C26 0.6(8)
C27 C26 C31 C30 0.2(7)
C25 C26 C31 C30 -177.2(5)
